data_4346234
loop_
_publ_author_name
'Choi, Bonnie'
'Paley, Daniel W.'
'Siegrist, Theo'
'Steigerwald, Michael L.'
'Roy, Xavier'

_publ_section_title
;
 Ligand Control of Manganese Telluride Molecular Cluster Core Nuclearity.
;
_journal_issue 17
_journal_name_full 'Inorganic chemistry'
_journal_page_first 8348
_journal_page_last 8355
_journal_paper_doi 10.1021/acs.inorgchem.5b01020
_journal_volume 54
_journal_year 2015
_chemical_absolute_configuration ad
_chemical_formula_moiety 'C24 H60 Mn4 P4 Te4'
_chemical_formula_sum 'C24 H60 Mn4 P4 Te4'
_chemical_formula_weight 1202.76
_space_group_crystal_system cubic
_space_group_IT_number 197
_space_group_name_Hall 'I 2 2 3'
_space_group_name_H-M_alt 'I 2 3'
_atom_sites_solution_hydrogens geom
_atom_sites_solution_primary direct
_audit_creation_date 2015-02-15
_audit_creation_method
;
Olex2 1.2
(compiled 2015.01.26 svn.r3151 for OlexSys, GUI svn.r4998)
;
_cell_angle_alpha 90
_cell_angle_beta 90
_cell_angle_gamma 90
_cell_formula_units_Z 2
_cell_length_a 13.17415(5)
_cell_length_b 13.17415(5)
_cell_length_c 13.17415(5)
_cell_measurement_reflns_used 42647
_cell_measurement_temperature 100.00(10)
_cell_measurement_theta_max 28.9930
_cell_measurement_theta_min 4.3510
_cell_volume 2286.482(15)
_computing_cell_refinement
;
CrysAlisPro, Agilent Technologies,
Version 1.171.37.35 (release 13-08-2014 CrysAlis171 .NET)
(compiled Aug 13 2014,18:06:01)
;
_computing_data_collection
;
CrysAlisPro, Agilent Technologies,
Version 1.171.37.35 (release 13-08-2014 CrysAlis171 .NET)
(compiled Aug 13 2014,18:06:01)
;
_computing_data_reduction
;
CrysAlisPro, Agilent Technologies,
Version 1.171.37.35 (release 13-08-2014 CrysAlis171 .NET)
(compiled Aug 13 2014,18:06:01)
;
_computing_molecular_graphics 'Olex2 (Dolomanov et al., 2009)'
_computing_publication_material 'Olex2 (Dolomanov et al., 2009)'
_computing_structure_refinement 'ShelXL (Sheldrick, 2008)'
_computing_structure_solution 'ShelXS (Sheldrick, 2008)'
_diffrn_ambient_environment N~2~
_diffrn_ambient_temperature 100.00(10)
_diffrn_detector 'CCD plate'
_diffrn_detector_area_resol_mean 8.0549
_diffrn_detector_type EosS2
_diffrn_measured_fraction_theta_full 0.995
_diffrn_measured_fraction_theta_max 0.995
_diffrn_measurement_details
;
#__ type_ start__ end____ width___ exp.time_
  1 omega  -82.00   12.00   1.0000    7.5000
omega____ theta____ kappa____ phi______ frames
    -      -14.6148  -77.0000  -90.0000 94

#__ type_ start__ end____ width___ exp.time_
  2 omega  -20.00   56.00   1.0000    7.5000
omega____ theta____ kappa____ phi______ frames
    -       17.1930  -99.0000   60.0000 76

#__ type_ start__ end____ width___ exp.time_
  3 omega  -20.00   56.00   1.0000    7.5000
omega____ theta____ kappa____ phi______ frames
    -       17.1930  -99.0000 -180.0000 76

#__ type_ start__ end____ width___ exp.time_
  4 omega    0.00   84.00   1.0000    7.5000
omega____ theta____ kappa____ phi______ frames
    -       17.1930   57.0000  -90.0000 84

#__ type_ start__ end____ width___ exp.time_
  5 omega   35.00   89.00   1.0000    7.5000
omega____ theta____ kappa____ phi______ frames
    -       17.1930  178.0000  150.0000 54

#__ type_ start__ end____ width___ exp.time_
  6 omega  -52.00   86.00   1.0000    7.5000
omega____ theta____ kappa____ phi______ frames
    -       17.1930    0.0000   60.0000 138

#__ type_ start__ end____ width___ exp.time_
  7 omega  -82.00    2.00   1.0000    7.5000
omega____ theta____ kappa____ phi______ frames
    -      -14.6148  -51.0000    5.0000 84

#__ type_ start__ end____ width___ exp.time_
  8 omega  -20.00   56.00   1.0000    7.5000
omega____ theta____ kappa____ phi______ frames
    -       17.1930  -99.0000  -60.0000 76

#__ type_ start__ end____ width___ exp.time_
  9 omega   -2.00   86.00   1.0000    7.5000
omega____ theta____ kappa____ phi______ frames
    -       17.1930   37.0000 -150.0000 88

#__ type_ start__ end____ width___ exp.time_
 10 omega  -20.00   56.00   1.0000    7.5000
omega____ theta____ kappa____ phi______ frames
    -       17.1930  -99.0000    0.0000 76

#__ type_ start__ end____ width___ exp.time_
 11 omega  -12.00   89.00   1.0000    7.5000
omega____ theta____ kappa____ phi______ frames
    -       17.1930   19.0000  150.0000 101

#__ type_ start__ end____ width___ exp.time_
 12 omega  -31.00   53.00   1.0000    7.5000
omega____ theta____ kappa____ phi______ frames
    -      -14.6148   57.0000 -180.0000 84

#__ type_ start__ end____ width___ exp.time_
 13 omega  -20.00   56.00   1.0000    7.5000
omega____ theta____ kappa____ phi______ frames
    -       17.1930  -99.0000   90.0000 76

#__ type_ start__ end____ width___ exp.time_
 14 omega  -20.00   56.00   1.0000    7.5000
omega____ theta____ kappa____ phi______ frames
    -       17.1930  -99.0000  120.0000 76

#__ type_ start__ end____ width___ exp.time_
 15 omega  -20.00   56.00   1.0000    7.5000
omega____ theta____ kappa____ phi______ frames
    -       17.1930  -99.0000 -120.0000 76

#__ type_ start__ end____ width___ exp.time_
 16 omega  -10.00   85.00   1.0000    7.5000
omega____ theta____ kappa____ phi______ frames
    -       17.1930   77.0000  120.0000 95

#__ type_ start__ end____ width___ exp.time_
 17 omega  -84.00   55.00   1.0000    7.5000
omega____ theta____ kappa____ phi______ frames
    -      -14.6148    0.0000 -150.0000 139

#__ type_ start__ end____ width___ exp.time_
 18 omega  -84.00   55.00   1.0000    7.5000
omega____ theta____ kappa____ phi______ frames
    -      -14.6148    0.0000 -120.0000 139

#__ type_ start__ end____ width___ exp.time_
 19 omega  -84.00   55.00   1.0000    7.5000
omega____ theta____ kappa____ phi______ frames
    -      -14.6148    0.0000  -90.0000 139

#__ type_ start__ end____ width___ exp.time_
 20 omega  -84.00   55.00   1.0000    7.5000
omega____ theta____ kappa____ phi______ frames
    -      -14.6148    0.0000  -60.0000 139

#__ type_ start__ end____ width___ exp.time_
 21 omega  -84.00   55.00   1.0000    7.5000
omega____ theta____ kappa____ phi______ frames
    -      -14.6148    0.0000 -180.0000 139

#__ type_ start__ end____ width___ exp.time_
 22 omega  -84.00   55.00   1.0000    7.5000
omega____ theta____ kappa____ phi______ frames
    -      -14.6148    0.0000    0.0000 139

#__ type_ start__ end____ width___ exp.time_
 23 omega  -84.00   55.00   1.0000    7.5000
omega____ theta____ kappa____ phi______ frames
    -      -14.6148    0.0000   30.0000 139

#__ type_ start__ end____ width___ exp.time_
 24 omega  -84.00   55.00   1.0000    7.5000
omega____ theta____ kappa____ phi______ frames
    -      -14.6148    0.0000   60.0000 139

#__ type_ start__ end____ width___ exp.time_
 25 omega  -84.00   55.00   1.0000    7.5000
omega____ theta____ kappa____ phi______ frames
    -      -14.6148    0.0000  -30.0000 139
;
_diffrn_measurement_device 'four-circle diffractometer'
_diffrn_measurement_device_type 'SuperNova, Dual, Cu at zero, EosS2'
_diffrn_measurement_method '\w scans'
_diffrn_orient_matrix_UB_11 0.0433009000
_diffrn_orient_matrix_UB_12 0.0065126000
_diffrn_orient_matrix_UB_13 -0.0313637000
_diffrn_orient_matrix_UB_21 0.0216792000
_diffrn_orient_matrix_UB_22 0.0328497000
_diffrn_orient_matrix_UB_23 0.0367190000
_diffrn_orient_matrix_UB_31 0.0235868000
_diffrn_orient_matrix_UB_32 -0.0421424000
_diffrn_orient_matrix_UB_33 0.0237820000
_diffrn_radiation_monochromator mirror
_diffrn_radiation_probe x-ray
_diffrn_radiation_type MoK\a
_diffrn_radiation_wavelength 0.71073
_diffrn_reflns_av_R_equivalents 0.0390
_diffrn_reflns_av_unetI/netI 0.0076
_diffrn_reflns_Laue_measured_fraction_full 0.995
_diffrn_reflns_Laue_measured_fraction_max 0.995
_diffrn_reflns_limit_h_max 18
_diffrn_reflns_limit_h_min -18
_diffrn_reflns_limit_k_max 17
_diffrn_reflns_limit_k_min -17
_diffrn_reflns_limit_l_max 18
_diffrn_reflns_limit_l_min -18
_diffrn_reflns_number 65473
_diffrn_reflns_point_group_measured_fraction_full 0.997
_diffrn_reflns_point_group_measured_fraction_max 0.990
_diffrn_reflns_theta_full 25.242
_diffrn_reflns_theta_max 29.536
_diffrn_reflns_theta_min 3.788
_diffrn_source 'SuperNova (Mo) X-ray Source'
_exptl_absorpt_coefficient_mu 3.733
_exptl_absorpt_correction_T_max 0.883
_exptl_absorpt_correction_T_min 0.733
_exptl_absorpt_correction_type gaussian
_exptl_absorpt_process_details
;
CrysAlisPro, Agilent Technologies,
Version 1.171.37.35 (release 13-08-2014 CrysAlis171 .NET)
(compiled Aug 13 2014,18:06:01)
Numerical absorption correction based on gaussian integration over
			a multifaceted crystal model
Empirical absorption correction using spherical harmonics,
 implemented in SCALE3 ABSPACK scaling algorithm.
;
_exptl_crystal_density_diffrn 1.747
_exptl_crystal_description
;
;
_exptl_crystal_F_000 1144
_exptl_crystal_size_max 0.1384
_exptl_crystal_size_mid 0.108
_exptl_crystal_size_min 0.0636
_refine_diff_density_max 0.274
_refine_diff_density_min -0.171
_refine_diff_density_rms 0.044
_refine_ls_abs_structure_details
;
 Twinning involves inversion, so Flack parameter cannot be determined
;
_refine_ls_extinction_method none
_refine_ls_goodness_of_fit_ref 1.194
_refine_ls_hydrogen_treatment constr
_refine_ls_matrix_type full
_refine_ls_number_parameters 30
_refine_ls_number_reflns 1060
_refine_ls_number_restraints 0
_refine_ls_restrained_S_all 1.194
_refine_ls_R_factor_all 0.0125
_refine_ls_R_factor_gt 0.0118
_refine_ls_shift/su_max 0.002
_refine_ls_shift/su_mean 0.000
_refine_ls_structure_factor_coef Fsqd
_refine_ls_weighting_details 'w=1/[\s^2^(Fo^2^)+(0.0110P)^2^+1.4310P] where P=(Fo^2^+2Fc^2^)/3'
_refine_ls_weighting_scheme calc
_refine_ls_wR_factor_gt 0.0284
_refine_ls_wR_factor_ref 0.0286
_reflns_Friedel_coverage 0.777
_reflns_Friedel_fraction_full 1.000
_reflns_Friedel_fraction_max 0.983
_reflns_number_gt 1043
_reflns_number_total 1060
_reflns_threshold_expression 'I > 2\s(I)'
_cod_data_source_file Mn4Te4_PEt34.cif
_cod_data_source_block Mn4Te4-PEt3-4
_cod_original_cell_volume 2286.48(2)
_cod_database_code 4346234
_chemical_oxdiff_formula 'C24 H60 Mn4 P4 Te4'
_shelx_space_group_comment
;
The symmetry employed for this shelxl refinement is uniquely defined
by the following loop, which should always be used as a source of
symmetry information in preference to the above space-group names.
They are only intended as comments.
;
_reflns_odcompleteness_completeness 99.56
_reflns_odcompleteness_iscentric 1
_reflns_odcompleteness_theta 26.32
_olex2_refinement_description
;
1. Twinned data refinement
 Scales: 0.500(5) 0.500(5)
2. Fixed Uiso
 At 1.2 times of:
  All C(H,H) groups
 At 1.5 times of:
  All C(H,H,H) groups
3.a Secondary CH2 refined with riding coordinates:
 C4(H4A,H4B)
3.b Idealised Me refined as rotating group:
 C5(H5A,H5B,H5C)
;
_shelx_shelxl_version_number 2014/7
_olex2_submission_special_instructions 'No special instructions were received'

loop_
_space_group_symop_operation_xyz
'x, y, z'
'-x, -y, z'
'-x, y, -z'
'x, -y, -z'
'z, x, y'
'z, -x, -y'
'-z, -x, y'
'-z, x, -y'
'y, z, x'
'-y, z, -x'
'y, -z, -x'
'-y, -z, x'
'x+1/2, y+1/2, z+1/2'
'-x+1/2, -y+1/2, z+1/2'
'-x+1/2, y+1/2, -z+1/2'
'x+1/2, -y+1/2, -z+1/2'
'z+1/2, x+1/2, y+1/2'
'z+1/2, -x+1/2, -y+1/2'
'-z+1/2, -x+1/2, y+1/2'
'-z+1/2, x+1/2, -y+1/2'
'y+1/2, z+1/2, x+1/2'
'-y+1/2, z+1/2, -x+1/2'
'y+1/2, -z+1/2, -x+1/2'
'-y+1/2, -z+1/2, x+1/2'

loop_
_atom_site_label
_atom_site_type_symbol
_atom_site_fract_x
_atom_site_fract_y
_atom_site_fract_z
_atom_site_U_iso_or_equiv
_atom_site_adp_type
_atom_site_occupancy
_atom_site_site_symmetry_order
_atom_site_calc_flag
_atom_site_refinement_flags_posn
_atom_site_refinement_flags_adp
_atom_site_refinement_flags_occupancy
Te1 Te 0.11794(2) 0.88206(2) 0.88206(2) 0.02966(8) Uani 1 3 d S T P
Mn2 Mn -0.08129(2) 0.91871(2) 0.91871(2) 0.02254(12) Uani 1 3 d S T P
P3 P -0.18993(4) 0.81007(4) 0.81007(4) 0.0268(2) Uani 1 3 d S T P
C4 C -0.1367(3) 0.7870(3) 0.6827(3) 0.0455(9) Uani 1 1 d . . .
H4A H -0.0736 0.7468 0.6898 0.055 Uiso 1 1 calc R . .
H4B H -0.1856 0.7458 0.6432 0.055 Uiso 1 1 calc R . .
C5 C -0.1137(9) 0.8803(9) 0.6255(3) 0.0678(14) Uani 1 1 d . . .
H5A H -0.0678 0.9232 0.6654 0.102 Uiso 1 1 calc GR . .
H5B H -0.1768 0.9173 0.6121 0.102 Uiso 1 1 calc GR . .
H5C H -0.0812 0.8625 0.5610 0.102 Uiso 1 1 calc GR . .

loop_
_atom_site_aniso_label
_atom_site_aniso_U_11
_atom_site_aniso_U_22
_atom_site_aniso_U_33
_atom_site_aniso_U_23
_atom_site_aniso_U_13
_atom_site_aniso_U_12
Te1 0.02966(8) 0.02966(8) 0.02966(8) -0.00801(6) 0.00801(6) 0.00801(6)
Mn2 0.02254(12) 0.02254(12) 0.02254(12) -0.00423(12) -0.00423(12) -0.00423(12)
P3 0.0268(2) 0.0268(2) 0.0268(2) -0.0065(2) -0.0065(2) -0.0065(2)
C4 0.049(2) 0.052(2) 0.0352(16) -0.0192(16) 0.0015(17) -0.0174(18)
C5 0.076(9) 0.096(11) 0.0316(14) -0.005(8) 0.004(7) -0.035(3)

loop_
_atom_type_symbol
_atom_type_description
_atom_type_scat_dispersion_real
_atom_type_scat_dispersion_imag
_atom_type_scat_source
C C 0.0033 0.0016 'International Tables Vol C Tables 4.2.6.8 and 6.1.1.4'
H H 0.0000 0.0000 'International Tables Vol C Tables 4.2.6.8 and 6.1.1.4'
P P 0.1023 0.0942 'International Tables Vol C Tables 4.2.6.8 and 6.1.1.4'
Mn Mn 0.3368 0.7283 'International Tables Vol C Tables 4.2.6.8 and 6.1.1.4'
Te Te -0.5308 1.6751 'International Tables Vol C Tables 4.2.6.8 and 6.1.1.4'

loop_
_exptl_crystal_face_index_h
_exptl_crystal_face_index_k
_exptl_crystal_face_index_l
_exptl_crystal_face_perp_dist
_exptl_oxdiff_crystal_face_indexfrac_h
_exptl_oxdiff_crystal_face_indexfrac_k
_exptl_oxdiff_crystal_face_indexfrac_l
_exptl_oxdiff_crystal_face_x
_exptl_oxdiff_crystal_face_y
_exptl_oxdiff_crystal_face_z
-11 1 15 0.0437 -11.2830 1.1594 14.7031 -0.9422 0.3334 0.0347
-13 13 2 0.0312 -13.4687 12.6052 2.1428 -0.5683 0.2008 -0.7979
-1 12 -14 0.0502 -1.2671 11.7628 -14.3224 0.4709 -0.1670 -0.8662
13 -6 -11 0.0198 13.4613 -5.8900 -11.3531 0.9006 -0.3185 0.2957
6 -17 -3 0.0217 5.6338 -17.3691 -3.4152 0.2379 -0.5738 0.7836
-8 13 -11 0.0462 -8.2216 12.8743 -10.5708 0.0594 -0.1435 -0.9879
0 12 14 0.0231 -0.0846 11.7555 14.3859 -0.3783 0.9126 -0.1553
-13 -4 -12 0.0689 -13.1784 -4.3329 -12.3522 -0.2114 -0.8816 -0.4220
-8 -15 8 0.0407 -8.1520 -14.7703 7.7678 -0.6928 -0.3767 0.6149

loop_
_geom_angle_atom_site_label_1
_geom_angle_atom_site_label_2
_geom_angle_atom_site_label_3
_geom_angle
_geom_angle_site_symmetry_1
_geom_angle_site_symmetry_3
Mn2 Te1 Mn2 67.896(17) . 3_557
Mn2 Te1 Mn2 67.896(17) . 2_575
Mn2 Te1 Mn2 67.897(17) 3_557 2_575
Te1 Mn2 Te1 108.235(11) . 3_557
Te1 Mn2 Te1 108.235(11) . 2_575
Te1 Mn2 Te1 108.236(11) 3_557 2_575
Te1 Mn2 Mn2 56.052(9) . 3_557
Te1 Mn2 Mn2 56.052(9) . 2_575
Te1 Mn2 Mn2 104.585(11) 2_575 3_557
Te1 Mn2 Mn2 56.053(9) 2_575 4_577
Te1 Mn2 Mn2 56.053(9) 3_557 3_557
Te1 Mn2 Mn2 56.053(9) 2_575 2_575
Te1 Mn2 Mn2 56.053(9) 3_557 4_577
Te1 Mn2 Mn2 104.584(11) . 4_577
Te1 Mn2 Mn2 104.585(11) 3_557 2_575
Mn2 Mn2 Mn2 60.0 2_575 3_557
Mn2 Mn2 Mn2 60.0 4_577 3_557
Mn2 Mn2 Mn2 60.0 4_577 2_575
P3 Mn2 Te1 110.680(11) . 2_575
P3 Mn2 Te1 110.680(11) . 3_557
P3 Mn2 Te1 110.681(11) . .
P3 Mn2 Mn2 144.7 . 4_577
P3 Mn2 Mn2 144.7 . 3_557
P3 Mn2 Mn2 144.7 . 2_575
C4 P3 Mn2 113.65(12) 9_456 .
C4 P3 Mn2 113.65(12) . .
C4 P3 Mn2 113.65(12) 5_465 .
C4 P3 C4 104.99(13) . 5_465
C4 P3 C4 104.99(14) 5_465 9_456
C4 P3 C4 104.99(13) . 9_456
P3 C4 H4A 108.8 . .
P3 C4 H4B 108.8 . .
H4A C4 H4B 107.7 . .
C5 C4 P3 113.9(5) . .
C5 C4 H4A 108.8 . .
C5 C4 H4B 108.8 . .
C4 C5 H5A 109.5 . .
C4 C5 H5B 109.5 . .
C4 C5 H5C 109.5 . .
H5A C5 H5B 109.5 . .
H5A C5 H5C 109.5 . .
H5B C5 H5C 109.5 . .

loop_
_geom_bond_atom_site_label_1
_geom_bond_atom_site_label_2
_geom_bond_distance
_geom_bond_site_symmetry_2
Te1 Mn2 2.7120(3) .
Te1 Mn2 2.7121(3) 2_575
Te1 Mn2 2.7121(3) 3_557
Mn2 Te1 2.7121(3) 2_575
Mn2 Te1 2.7121(3) 3_557
Mn2 Mn2 3.0290(8) 4_577
Mn2 Mn2 3.0290(8) 2_575
Mn2 Mn2 3.0290(8) 3_557
Mn2 P3 2.4790(10) .
P3 C4 1.844(4) .
P3 C4 1.844(4) 5_465
P3 C4 1.844(4) 9_456
C4 H4A 0.9900 .
C4 H4B 0.9900 .
C4 C5 1.474(10) .
C5 H5A 0.9800 .
C5 H5B 0.9800 .
C5 H5C 0.9800 .

loop_
_geom_torsion_atom_site_label_1
_geom_torsion_atom_site_label_2
_geom_torsion_atom_site_label_3
_geom_torsion_atom_site_label_4
_geom_torsion
_geom_torsion_site_symmetry_1
Mn2 P3 C4 C5 -56.0(6) .
C4 P3 C4 C5 68.8(6) 5_465
C4 P3 C4 C5 179.2(5) 9_456

loop_
_twin_individual_id
_twin_individual_mass_fraction_refined
1 0.500(5)
2 0.500(5)
